data_7035405
loop_
_publ_author_name
'Ciupa, Aneta'
'M\;aczka, Miros\/law'
'G\;agor, Anna'
'Pikul, Adam'
'Ptak, Maciej'

_publ_section_title
;
 Synthesis and characterization of novel niccolites
 [(CH3)2NH2][Fe(III)M(II)(HCOO)6] (M(II) = Zn, Ni, Cu).
;
_journal_issue 29
_journal_name_full 'Dalton transactions (Cambridge, England : 2003)'
_journal_page_first 13234
_journal_page_last 13241
_journal_paper_doi 10.1039/c5dt01608h
_journal_volume 44
_journal_year 2015
_chemical_formula_sum 'C8 H14 Cu Fe N O12'
_chemical_formula_weight 435.6
_chemical_name_systematic ' ?'
_space_group_IT_number 15
_symmetry_cell_setting monoclinic
_symmetry_Int_Tables_number 15
_symmetry_space_group_name_Hall '-C 2yc'
_symmetry_space_group_name_H-M 'C 1 2/c 1'
_audit_update_record
;
2015-04-24 deposited with the CCDC.
2015-06-12 downloaded from the CCDC.
;
_cell_angle_alpha 90
_cell_angle_beta 92.975(6)
_cell_angle_gamma 90
_cell_formula_units_Z 4
_cell_length_a 8.3771(8)
_cell_length_b 14.0950(14)
_cell_length_c 13.6352(15)
_cell_measurement_temperature 293
_cell_volume 1607.8(3)
_diffrn_ambient_temperature 293
_diffrn_radiation_probe x-ray
_diffrn_radiation_wavelength 1.5418
_exptl_absorpt_coefficient_mu 9.472
_exptl_crystal_density_diffrn 1.8015
_exptl_crystal_F_000 852
_pd_meas_2theta_range_inc 0.026
_pd_meas_2theta_range_max 79.985
_pd_meas_2theta_range_min 5.013
_pd_meas_number_of_points 2856
_pd_proc_2theta_range_inc 0.026
_pd_proc_2theta_range_max 69.986
_pd_proc_2theta_range_min 5.019
_pd_proc_ls_background_function '8 Legendre polynoms'
_pd_proc_ls_pref_orient_corr 'March & Dollase'
_pd_proc_ls_profile_function Pseudo-Voigt
_pd_proc_ls_prof_R_factor 0.0227
_pd_proc_ls_prof_wR_expected 0.0102
_pd_proc_ls_prof_wR_factor 0.0353
_refine_diff_density_max 1.66
_refine_diff_density_min -1.46
_refine_ls_goodness_of_fit_all 3.46
_refine_ls_hydrogen_treatment constr
_refine_ls_number_constraints 0
_refine_ls_number_parameters 42
_refine_ls_number_restraints 31
_refine_ls_R_factor_all 0.1415
_refine_ls_R_factor_gt 0.1131
_refine_ls_shift/su_max 0.0442
_refine_ls_shift/su_mean 0.0113
_refine_ls_weighting_scheme sigma
_refine_ls_wR_factor_all 0.1196
_refine_ls_wR_factor_gt 0.1150
_cod_data_source_file c5dt01608h2.cif
_cod_data_source_block I
_cod_depositor_comments
;
The following automatic conversions were performed:

'_diffrn_radiation_probe' value 'X-ray' changed to 'x-ray' according
to
/usr/data/users/saulius/crontab/automatic-downloads/rss-feeds/RSC/lib/dictionaries/cif_core.dic
dictionary named 'cif_core.dic' version 2.4.2 from 2011-04-26.

Automatic conversion script
Id: cif_fix_values 3271 2015-04-21 07:52:19Z andrius 

 Adding full bibliography for 7035405--7035406.cif.
;
_cod_original_formula_sum 'C8 H14 Cu1 Fe1 N1 O12'
_cod_database_code 7035405

loop_
_symmetry_equiv_pos_site_id
_symmetry_equiv_pos_as_xyz
1 x,y,z
2 -x,y,-z+1/2
3 -x,-y,-z
4 x,-y,z+1/2
5 x+1/2,y+1/2,z
6 -x+1/2,y+1/2,-z+1/2
7 -x+1/2,-y+1/2,-z
8 x+1/2,-y+1/2,z+1/2

loop_
_atom_site_label
_atom_site_type_symbol
_atom_site_fract_x
_atom_site_fract_y
_atom_site_fract_z
_atom_site_adp_type
_atom_site_U_iso_or_equiv
_atom_site_symmetry_multiplicity
_atom_site_occupancy
_atom_site_calc_flag
Cu1 Cu 0.5 0.8263(12) 0.25 Uiso 0.05 4 1 d
Fe Fe 0.5 0.5 0 Uiso 0.02 4 1 d
O1 O 0.552(4) 0.7301(19) 0.140(2) Uiso 0.05 8 1 d
O12 O 0.570(3) 0.933(2) 0.154(2) Uiso 0.05 8 1 d
O13 O 0.736(4) 0.820(2) 0.326(2) Uiso 0.05 8 1 d
O2 O 0.575(4) 0.5757(19) 0.108(2) Uiso 0.05 8 1 d
O22 O 0.297(3) 0.466(2) 0.074(2) Uiso 0.05 8 1 d
O23 O 0.883(3) 0.8919(17) 0.445(2) Uiso 0.05 8 1 d
C1 C 0.620(3) 0.655(2) 0.151(3) Uiso 0.05 8 1 d
C12 C 0.717(3) 0.923(3) 0.142(3) Uiso 0.05 8 1 d
C13 C 0.775(5) 0.8927(18) 0.378(3) Uiso 0.05 8 1 d
C2 C 0.008582 0.327237 0.6625 Uiso 0.05 8 0.5 d
N1 N 0 0.2730(10) 0.75 Uiso 0.05 4 0.5 d
H1c1 H 0.714572 0.653402 0.194157 Uiso 0.06 8 1 d
H1c12 H 0.774891 0.879553 0.184375 Uiso 0.06 8 1 d
H1c13 H 0.719197 0.951032 0.364455 Uiso 0.06 8 1 d
N2 N 0 0.335562 0.75 Uiso 0.038 4 0.5 d
C3 C 0.0085 0.2725 0.6625 Uiso 0.038 8 0.5 d

loop_
_atom_type_symbol
_atom_type_scat_dispersion_real
_atom_type_scat_dispersion_imag
_atom_type_scat_source
C 0.0181 0.0091 'International Tables Vol C tables 4.2.6.8 and 6.1.1.1'
H 0.0000 0.0000 'International Tables Vol C tables 4.2.6.8 and 6.1.1.1'
Cu -1.9646 0.5888 'International Tables Vol C tables 4.2.6.8 and 6.1.1.1'
Fe -1.1336 3.1974 'International Tables Vol C tables 4.2.6.8 and 6.1.1.1'
N 0.0311 0.0180 'International Tables Vol C tables 4.2.6.8 and 6.1.1.1'
O 0.0492 0.0322 'International Tables Vol C tables 4.2.6.8 and 6.1.1.1'

loop_
_geom_angle_atom_site_label_1
_geom_angle_atom_site_label_2
_geom_angle_atom_site_label_3
_geom_angle_site_symmetry_1
_geom_angle_site_symmetry_3
_geom_angle
O1 Cu1 O1 . 2_655 98.8(13)
O1 Cu1 O12 . . 86.9(11)
O1 Cu1 O12 . 2_655 172.1(12)
O1 Cu1 O13 . . 95.7(13)
O1 Cu1 O13 . 2_655 81.3(12)
O1 Cu1 O12 2_655 . 172.1(12)
O1 Cu1 O12 2_655 2_655 86.9(11)
O1 Cu1 O13 2_655 . 81.3(12)
O1 Cu1 O13 2_655 2_655 95.7(13)
O12 Cu1 O12 . 2_655 88.0(13)
O12 Cu1 O13 . . 92.9(11)
O12 Cu1 O13 . 2_655 90.5(11)
O12 Cu1 O13 2_655 . 90.5(11)
O12 Cu1 O13 2_655 2_655 92.9(11)
O13 Cu1 O13 . 2_655 175.3(14)
O2 Fe O2 . 3_665 180.0(5)
O2 Fe O22 . . 90.0(13)
O2 Fe O22 . 3_665 90.0(13)
O2 Fe O23 . 6_645 90.0(12)
O2 Fe O23 . 8_464 90.0(12)
O2 Fe O22 3_665 . 90.0(13)
O2 Fe O22 3_665 3_665 90.0(13)
O2 Fe O23 3_665 6_645 90.0(12)
O2 Fe O23 3_665 8_464 90.0(12)
O22 Fe O22 . 3_665 180.0(5)
O22 Fe O23 . 6_645 92.5(12)
O22 Fe O23 . 8_464 87.5(12)
O22 Fe O23 3_665 6_645 87.5(12)
O22 Fe O23 3_665 8_464 92.5(12)
O23 Fe O23 6_645 8_464 180.0(5)

loop_
_geom_bond_atom_site_label_1
_geom_bond_atom_site_label_2
_geom_bond_site_symmetry_2
_geom_bond_distance
Cu1 O1 . 2.08(3)
Cu1 O1 2_655 2.08(3)
Cu1 O12 . 2.10(3)
Cu1 O12 2_655 2.10(3)
Cu1 O13 . 2.19(3)
Cu1 O13 2_655 2.19(3)
Fe O2 . 1.90(3)
Fe O2 3_665 1.90(3)
Fe O22 . 2.08(3)
Fe O22 3_665 2.08(3)
Fe O23 6_645 1.94(3)
Fe O23 8_464 1.94(3)
